data_1517984
loop_
_publ_author_name
'Stevenson, K. J.'
'Veneman, P. A.'
'Gearba, R. I.'
'Mueller, K. M.'
'Holliday, B. J.'
'Ohta, T.'
'Chan, C. K.'

_publ_section_title
;
 Controlled covalent modification of epitaxial single layer graphene on
 6H-SiC (0001) with aryliodonium salts using electrochemical methods.
;
_journal_name_full 'Faraday discussions'
_journal_page_first 273
_journal_page_last 291
_journal_paper_doi 10.1039/c4fd00038b
_journal_volume 172
_journal_year 2014
_chemical_formula_moiety 'C12 H9 I N O2, B F4'
_chemical_formula_sum 'C12 H9 B F4 I N O2'
_chemical_formula_weight 412.91
_space_group_IT_number 15
_symmetry_cell_setting monoclinic
_symmetry_space_group_name_Hall '-C 2yc'
_symmetry_space_group_name_H-M 'C 1 2/c 1'
_atom_sites_solution_hydrogens geom
_atom_sites_solution_primary direct
_atom_sites_solution_secondary difmap
_audit_creation_method SHELXL-97
_cell_angle_alpha 90.00
_cell_angle_beta 111.932(8)
_cell_angle_gamma 90.00
_cell_formula_units_Z 8
_cell_length_a 16.725(8)
_cell_length_b 10.562(5)
_cell_length_c 16.707(8)
_cell_measurement_reflns_used 4769
_cell_measurement_temperature 100(2)
_cell_measurement_theta_max 30.7181
_cell_measurement_theta_min 1.3139
_cell_volume 2738(2)
_computing_cell_refinement 'CrystalClear (Rigaku Inc., 2008)'
_computing_data_collection 'CrystalClear (Rigaku Inc., 2008)'
_computing_data_reduction 'CrystalClear (Rigaku Inc., 2008)'
_computing_molecular_graphics 'XP SHELXTL/PC, Siemens Analytical'
_computing_structure_refinement 'XL SHELXTL/PC, Siemens Analytical'
_computing_structure_solution
;

SIR97 - Altomare A., Burla M.C., Camalli M., Cascarano G.L., Giacovazzo C., 
Guagliardi A., Moliterni A.G.G., Polidori G.,Spagna R.
;
_diffrn_ambient_temperature 100(2)
_diffrn_measured_fraction_theta_full 1.000
_diffrn_measured_fraction_theta_max 1.000
_diffrn_measurement_device_type 'Rigaku AFC-12 with Saturn 724+ CCD'
_diffrn_measurement_method \w-scans
_diffrn_radiation_monochromator graphite
_diffrn_radiation_source 'fine-focus sealed tube'
_diffrn_radiation_type MoK\a
_diffrn_radiation_wavelength 0.71073
_diffrn_reflns_av_R_equivalents 0.0728
_diffrn_reflns_av_sigmaI/netI 0.0314
_diffrn_reflns_limit_h_max 19
_diffrn_reflns_limit_h_min -19
_diffrn_reflns_limit_k_max 12
_diffrn_reflns_limit_k_min -12
_diffrn_reflns_limit_l_max 19
_diffrn_reflns_limit_l_min -19
_diffrn_reflns_number 19955
_diffrn_reflns_theta_full 25.00
_diffrn_reflns_theta_max 25.00
_diffrn_reflns_theta_min 2.33
_exptl_absorpt_coefficient_mu 2.388
_exptl_absorpt_correction_T_max 1.0000
_exptl_absorpt_correction_T_min 0.9081
_exptl_absorpt_correction_type multi-scan
_exptl_absorpt_process_details
;
Abscor. T. Higashi. (2001). Rigaku Corp. Tokyo, Japan
;
_exptl_crystal_colour Colorless
_exptl_crystal_density_diffrn 2.004
_exptl_crystal_density_method 'not measured'
_exptl_crystal_description Prism
_exptl_crystal_F_000 1584
_exptl_crystal_size_max 0.12
_exptl_crystal_size_mid 0.10
_exptl_crystal_size_min 0.09
_refine_diff_density_max 0.602
_refine_diff_density_min -0.813
_refine_diff_density_rms 0.120
_refine_ls_extinction_method none
_refine_ls_goodness_of_fit_ref 1.249
_refine_ls_hydrogen_treatment constr
_refine_ls_matrix_type full
_refine_ls_number_parameters 190
_refine_ls_number_reflns 2418
_refine_ls_number_restraints 0
_refine_ls_restrained_S_all 1.249
_refine_ls_R_factor_all 0.0365
_refine_ls_R_factor_gt 0.0365
_refine_ls_shift/su_max 0.000
_refine_ls_shift/su_mean 0.000
_refine_ls_structure_factor_coef Fsqd
_refine_ls_weighting_details 'calc w=1/[\s^2^(Fo^2^)+(0.0300P)^2^+20.4034P] where P=(Fo^2^+2Fc^2^)/3'
_refine_ls_weighting_scheme calc
_refine_ls_wR_factor_gt 0.0889
_refine_ls_wR_factor_ref 0.0889
_reflns_number_gt 2415
_reflns_number_total 2418
_reflns_threshold_expression >2sigma(I)
_cod_data_source_file c4fd00038b1.cif
_cod_data_source_block shelxl
_cod_depositor_comments
;
The following automatic conversions were performed:

'_symmetry_cell_setting' value 'Monoclinic' changed to 'monoclinic'
according to
/usr/data/users/saulius/crontab/automatic-downloads/rss-feeds/RSC/lib/dictionaries/cif_core.dic
dictionary named 'cif_core.dic' version 2.4.2 from
2011-04-26.

'_exptl_absorpt_correction_type' value 'Multi-scan'
changed to 'multi-scan' according to
/usr/data/users/saulius/crontab/automatic-downloads/rss-feeds/RSC/lib/dictionaries/cif_core.dic
dictionary named 'cif_core.dic' version 2.4.2 from 2011-04-26.

Automatic conversion script
Id: cif_fix_values 2827 2014-09-09 07:05:25Z andrius 

 Adding full bibliography for 1517984.cif.

The following automatic conversions were performed:

data name '_iucr_refine_instruction_details' was replaced with
'_iucr_refine_instructions_details' as specified in the replacement
file 'data/replacement-values/replacement_tags.lst'.

Automatic conversion script
Id: cif_correct_tags 9268 2022-04-12 08:56:07Z antanas 
;
_cod_original_sg_symbol_H-M C2/c
_cod_database_code 1517984

loop_
_symmetry_equiv_pos_as_xyz
'x, y, z'
'-x, y, -z+1/2'
'x+1/2, y+1/2, z'
'-x+1/2, y+1/2, -z+1/2'
'-x, -y, -z'
'x, -y, z-1/2'
'-x+1/2, -y+1/2, -z'
'x+1/2, -y+1/2, z-1/2'

loop_
_atom_site_label
_atom_site_type_symbol
_atom_site_fract_x
_atom_site_fract_y
_atom_site_fract_z
_atom_site_U_iso_or_equiv
_atom_site_adp_type
_atom_site_occupancy
_atom_site_symmetry_multiplicity
_atom_site_calc_flag
_atom_site_refinement_flags
I1 I 0.220888(18) 0.10247(3) 0.138144(19) 0.01792(13) Uani 1 1 d .
O1 O -0.1289(2) 0.4289(4) 0.1653(3) 0.0305(9) Uani 1 1 d .
O2 O -0.0893(2) 0.5685(3) 0.0919(3) 0.0303(9) Uani 1 1 d .
N1 N -0.0821(3) 0.4651(4) 0.1271(3) 0.0232(9) Uani 1 1 d .
C1 C 0.3054(3) 0.1807(4) 0.2560(3) 0.0159(9) Uani 1 1 d .
C2 C 0.3804(3) 0.2364(4) 0.2568(3) 0.0205(10) Uani 1 1 d .
H2 H 0.3940 0.2373 0.2077 0.025 Uiso 1 1 calc R
C3 C 0.4353(3) 0.2916(5) 0.3340(3) 0.0223(10) Uani 1 1 d .
H3 H 0.4869 0.3286 0.3372 0.027 Uiso 1 1 calc R
C4 C 0.4125(3) 0.2907(5) 0.4060(3) 0.0243(11) Uani 1 1 d .
H4 H 0.4487 0.3285 0.4570 0.029 Uiso 1 1 calc R
C5 C 0.3365(3) 0.2344(5) 0.4029(3) 0.0221(11) Uani 1 1 d .
H5 H 0.3221 0.2350 0.4516 0.027 Uiso 1 1 calc R
C6 C 0.2812(3) 0.1766(5) 0.3271(3) 0.0225(11) Uani 1 1 d .
H6 H 0.2305 0.1371 0.3244 0.027 Uiso 1 1 calc R
C7 C 0.1172(3) 0.2226(5) 0.1300(3) 0.0183(10) Uani 1 1 d .
C8 C 0.1212(3) 0.3498(5) 0.1078(3) 0.0215(10) Uani 1 1 d .
H8 H 0.1672 0.3803 0.0950 0.026 Uiso 1 1 calc R
C9 C 0.0543(3) 0.4285(5) 0.1058(3) 0.0222(10) Uani 1 1 d .
H9 H 0.0543 0.5134 0.0911 0.027 Uiso 1 1 calc R
C10 C -0.0126(3) 0.3792(5) 0.1258(3) 0.0194(10) Uani 1 1 d .
C11 C -0.0176(3) 0.2528(5) 0.1464(3) 0.0189(10) Uani 1 1 d .
H11 H -0.0643 0.2227 0.1581 0.023 Uiso 1 1 calc R
C12 C 0.0494(3) 0.1725(5) 0.1489(3) 0.0191(10) Uani 1 1 d .
H12 H 0.0487 0.0874 0.1630 0.023 Uiso 1 1 calc R
F1 F 0.40363(18) 0.4555(3) 0.03319(18) 0.0273(7) Uani 1 1 d .
F2 F 0.2919(2) 0.5734(3) 0.0368(2) 0.0434(9) Uani 1 1 d .
F3 F 0.3949(2) 0.5043(3) 0.16353(18) 0.0290(7) Uani 1 1 d .
F4 F 0.3003(2) 0.3652(3) 0.0727(2) 0.0367(8) Uani 1 1 d .
B1 B 0.3475(4) 0.4745(6) 0.0775(4) 0.0219(12) Uani 1 1 d .

loop_
_atom_site_aniso_label
_atom_site_aniso_U_11
_atom_site_aniso_U_22
_atom_site_aniso_U_33
_atom_site_aniso_U_23
_atom_site_aniso_U_13
_atom_site_aniso_U_12
I1 0.01552(19) 0.01802(19) 0.0199(2) -0.00303(11) 0.00627(14) 0.00134(11)
O1 0.026(2) 0.035(2) 0.037(2) 0.0034(17) 0.0180(18) 0.0104(17)
O2 0.031(2) 0.0194(18) 0.042(2) 0.0058(17) 0.0161(18) 0.0092(16)
N1 0.024(2) 0.023(2) 0.023(2) -0.0056(18) 0.0091(18) 0.0018(18)
C1 0.017(2) 0.013(2) 0.015(2) -0.0038(18) 0.0039(18) 0.0017(18)
C2 0.022(3) 0.021(2) 0.019(2) 0.003(2) 0.009(2) 0.002(2)
C3 0.017(2) 0.020(2) 0.027(3) -0.001(2) 0.006(2) -0.002(2)
C4 0.027(3) 0.020(2) 0.021(3) -0.004(2) 0.003(2) 0.002(2)
C5 0.025(3) 0.024(3) 0.018(2) -0.003(2) 0.009(2) 0.004(2)
C6 0.016(2) 0.022(3) 0.029(3) 0.003(2) 0.006(2) 0.004(2)
C7 0.015(2) 0.022(2) 0.017(2) -0.0036(19) 0.0053(19) 0.0041(19)
C8 0.017(2) 0.021(2) 0.028(3) 0.003(2) 0.010(2) 0.002(2)
C9 0.021(3) 0.018(2) 0.026(3) 0.003(2) 0.008(2) 0.001(2)
C10 0.018(2) 0.022(2) 0.018(2) -0.0036(19) 0.0064(19) 0.0008(19)
C11 0.015(2) 0.024(2) 0.019(2) -0.002(2) 0.0076(19) -0.0021(19)
C12 0.016(2) 0.018(2) 0.022(2) 0.0009(19) 0.0057(19) -0.0002(19)
F1 0.0212(15) 0.0369(17) 0.0255(16) -0.0028(13) 0.0107(13) 0.0003(13)
F2 0.055(2) 0.048(2) 0.0339(19) 0.0130(16) 0.0234(17) 0.0311(18)
F3 0.0394(18) 0.0264(16) 0.0198(15) -0.0011(12) 0.0095(13) -0.0067(14)
F4 0.0390(19) 0.0398(18) 0.0296(17) -0.0006(15) 0.0109(15) -0.0199(16)
B1 0.024(3) 0.025(3) 0.017(3) 0.003(2) 0.008(2) 0.002(2)

loop_
_atom_type_symbol
_atom_type_description
_atom_type_scat_dispersion_real
_atom_type_scat_dispersion_imag
_atom_type_scat_source
C C 0.0033 0.0016 'International Tables Vol C Tables 4.2.6.8 and 6.1.1.4'
H H 0.0000 0.0000 'International Tables Vol C Tables 4.2.6.8 and 6.1.1.4'
B B 0.0013 0.0007 'International Tables Vol C Tables 4.2.6.8 and 6.1.1.4'
F F 0.0171 0.0103 'International Tables Vol C Tables 4.2.6.8 and 6.1.1.4'
I I -0.4742 1.8119 'International Tables Vol C Tables 4.2.6.8 and 6.1.1.4'
N N 0.0061 0.0033 'International Tables Vol C Tables 4.2.6.8 and 6.1.1.4'
O O 0.0106 0.0060 'International Tables Vol C Tables 4.2.6.8 and 6.1.1.4'

loop_
_geom_angle_atom_site_label_1
_geom_angle_atom_site_label_2
_geom_angle_atom_site_label_3
_geom_angle
C7 I1 C1 94.15(17)
O2 N1 O1 123.7(4)
O2 N1 C10 118.4(4)
O1 N1 C10 117.9(4)
C2 C1 C6 123.9(4)
C2 C1 I1 117.7(3)
C6 C1 I1 118.4(3)
C1 C2 C3 117.9(4)
C1 C2 H2 121.1
C3 C2 H2 121.1
C4 C3 C2 119.7(5)
C4 C3 H3 120.1
C2 C3 H3 120.1
C5 C4 C3 120.9(5)
C5 C4 H4 119.5
C3 C4 H4 119.5
C4 C5 C6 120.6(5)
C4 C5 H5 119.7
C6 C5 H5 119.7
C1 C6 C5 117.0(5)
C1 C6 H6 121.5
C5 C6 H6 121.5
C8 C7 C12 123.2(4)
C8 C7 I1 118.3(3)
C12 C7 I1 118.4(3)
C9 C8 C7 117.7(4)
C9 C8 H8 121.2
C7 C8 H8 121.2
C10 C9 C8 119.2(5)
C10 C9 H9 120.4
C8 C9 H9 120.4
C11 C10 C9 123.4(5)
C11 C10 N1 117.7(4)
C9 C10 N1 118.9(4)
C10 C11 C12 118.2(4)
C10 C11 H11 120.9
C12 C11 H11 120.9
C11 C12 C7 118.4(4)
C11 C12 H12 120.8
C7 C12 H12 120.8
F4 B1 F3 109.9(4)
F4 B1 F2 109.6(5)
F3 B1 F2 110.6(4)
F4 B1 F1 109.2(4)
F3 B1 F1 109.8(4)
F2 B1 F1 107.7(4)

loop_
_geom_bond_atom_site_label_1
_geom_bond_atom_site_label_2
_geom_bond_distance
I1 C7 2.112(5)
I1 C1 2.116(4)
O1 N1 1.240(6)
O2 N1 1.224(6)
N1 C10 1.482(6)
C1 C2 1.381(7)
C1 C6 1.393(7)
C2 C3 1.401(7)
C2 H2 0.9300
C3 C4 1.392(7)
C3 H3 0.9300
C4 C5 1.387(7)
C4 H4 0.9300
C5 C6 1.399(7)
C5 H5 0.9300
C6 H6 0.9300
C7 C8 1.401(7)
C7 C12 1.392(7)
C8 C9 1.384(7)
C8 H8 0.9300
C9 C10 1.383(7)
C9 H9 0.9300
C10 C11 1.388(7)
C11 C12 1.393(7)
C11 H11 0.9300
C12 H12 0.9300
F1 B1 1.410(6)
F2 B1 1.394(7)
F3 B1 1.394(6)
F4 B1 1.384(7)

loop_
_geom_torsion_atom_site_label_1
_geom_torsion_atom_site_label_2
_geom_torsion_atom_site_label_3
_geom_torsion_atom_site_label_4
_geom_torsion
C7 I1 C1 C2 -119.3(4)
C7 I1 C1 C6 58.8(4)
C6 C1 C2 C3 0.2(7)
I1 C1 C2 C3 178.2(3)
C1 C2 C3 C4 -1.1(7)
C2 C3 C4 C5 0.9(8)
C3 C4 C5 C6 0.3(8)
C2 C1 C6 C5 0.9(7)
I1 C1 C6 C5 -177.1(3)
C4 C5 C6 C1 -1.1(7)
C1 I1 C7 C8 73.8(4)
C1 I1 C7 C12 -104.6(4)
C12 C7 C8 C9 0.6(7)
I1 C7 C8 C9 -177.7(4)
C7 C8 C9 C10 0.3(7)
C8 C9 C10 C11 -1.5(8)
C8 C9 C10 N1 177.4(4)
O2 N1 C10 C11 -164.5(4)
O1 N1 C10 C11 16.7(6)
O2 N1 C10 C9 16.5(7)
O1 N1 C10 C9 -162.3(5)
C9 C10 C11 C12 1.6(7)
N1 C10 C11 C12 -177.3(4)
C10 C11 C12 C7 -0.6(7)
C8 C7 C12 C11 -0.5(7)
I1 C7 C12 C11 177.9(3)
